data_7205494
loop_
_publ_author_name
'Fowler, Drew A.'
'Tian, Jian'
'Barnes, Charles'
'Teat, Simon J.'
'Atwood, Jerry L.'

_publ_section_title
;
 Cocrystallization of C-butyl pyrogallol[4]arene and C-propan-3-ol
 pyrogallol[4]arene with gabapentin
;
_journal_issue 5
_journal_name_full CrystEngComm
_journal_page_first 1446
_journal_paper_doi 10.1039/c0ce00661k
_journal_volume 13
_journal_year 2011
_chemical_formula_sum 'C49 H64 N O27.55'
_chemical_formula_weight 1107.81
_space_group_IT_number 15
_symmetry_cell_setting monoclinic
_symmetry_Int_Tables_number 15
_symmetry_space_group_name_Hall '-C 2yc'
_symmetry_space_group_name_H-M 'C 1 2/c 1'
_atom_sites_solution_hydrogens geom
_atom_sites_solution_primary direct
_atom_sites_solution_secondary difmap
_audit_creation_method SHELXL-97
_cell_angle_alpha 90.00
_cell_angle_beta 97.868(4)
_cell_angle_gamma 90.00
_cell_formula_units_Z 8
_cell_length_a 29.602(8)
_cell_length_b 15.909(4)
_cell_length_c 25.228(7)
_cell_measurement_reflns_used 1593
_cell_measurement_temperature 100(2)
_cell_measurement_theta_max 21.4
_cell_measurement_theta_min 2.9
_cell_volume 11769(5)
_computing_cell_refinement 'APEX2 (Bruker AXS, 2008)'
_computing_data_collection 'APEX2 (Bruker AXS, 2008)'
_computing_data_reduction 'APEX2 (Bruker AXS, 2008)'
_computing_molecular_graphics 'X-Seed (Barbour, 2001)'
_computing_publication_material 'CIFTAB (Sheldrick, 1997)'
_computing_structure_refinement 'SHELXL-97 (Sheldrick, 1997)'
_computing_structure_solution 'SHELXS-97 (Sheldrick, 1997)'
_diffrn_ambient_temperature 173(2)
_diffrn_measured_fraction_theta_full 0.950
_diffrn_measured_fraction_theta_max 0.950
_diffrn_measurement_device_type 'Bruker APEXII CCD area detector'
_diffrn_measurement_method 'omega scans'
_diffrn_radiation_monochromator graphite
_diffrn_radiation_wavelength 0.77490
_diffrn_reflns_av_R_equivalents 0.0476
_diffrn_reflns_av_sigmaI/netI 0.0598
_diffrn_reflns_limit_h_max 27
_diffrn_reflns_limit_h_min -27
_diffrn_reflns_limit_k_max 14
_diffrn_reflns_limit_k_min -14
_diffrn_reflns_limit_l_max 23
_diffrn_reflns_limit_l_min -23
_diffrn_reflns_number 11607
_diffrn_reflns_theta_full 21.44
_diffrn_reflns_theta_max 21.44
_diffrn_reflns_theta_min 2.93
_diffrn_source synchrotron
_diffrn_standards_decay_% 0.0
_exptl_absorpt_coefficient_mu 0.103
_exptl_absorpt_correction_T_max 1.00
_exptl_absorpt_correction_T_min 0.83
_exptl_absorpt_correction_type multi-scan
_exptl_absorpt_process_details
;
Data were corrected for decay and absorption using the program SADABS
(Sheldrick, G. M. (2003). SADABS. Version 2.10. University of
G\"ottingen, Germany).
;
_exptl_crystal_colour colourless
_exptl_crystal_density_diffrn 1.250
_exptl_crystal_density_method 'not measured'
_exptl_crystal_description prism
_exptl_crystal_F_000 4683
_exptl_crystal_size_max 0.120
_exptl_crystal_size_mid 0.050
_exptl_crystal_size_min 0.050
_refine_diff_density_max 0.879
_refine_diff_density_min -0.536
_refine_diff_density_rms 0.093
_refine_ls_extinction_method none
_refine_ls_goodness_of_fit_ref 1.408
_refine_ls_hydrogen_treatment mixed
_refine_ls_matrix_type full
_refine_ls_number_parameters 699
_refine_ls_number_reflns 4903
_refine_ls_number_restraints 8
_refine_ls_restrained_S_all 1.412
_refine_ls_R_factor_all 0.1645
_refine_ls_R_factor_gt 0.1178
_refine_ls_shift/su_max 0.003
_refine_ls_shift/su_mean 0.000
_refine_ls_structure_factor_coef Fsqd
_refine_ls_weighting_details 'calc w=1/[\s^2^(Fo^2^)+(0.2000P)^2^+0.0000P] where P=(Fo^2^+2Fc^2^)/3'
_refine_ls_weighting_scheme calc
_refine_ls_wR_factor_gt 0.3252
_refine_ls_wR_factor_ref 0.3655
_reflns_number_gt 3145
_reflns_number_total 4903
_reflns_threshold_expression >2sigma(I)
_cod_data_source_file C0CE00661K.TXT
_cod_data_source_block DF2
_cod_original_cell_volume 11769(6)
_cod_original_sg_symbol_H-M 'C 2/c'
_cod_database_code 7205494

loop_
_symmetry_equiv_pos_as_xyz
'x, y, z'
'-x, y, -z+1/2'
'x+1/2, y+1/2, z'
'-x+1/2, y+1/2, -z+1/2'
'-x, -y, -z'
'x, -y, z-1/2'
'-x+1/2, -y+1/2, -z'
'x+1/2, -y+1/2, z-1/2'

loop_
_atom_site_label
_atom_site_type_symbol
_atom_site_fract_x
_atom_site_fract_y
_atom_site_fract_z
_atom_site_U_iso_or_equiv
_atom_site_adp_type
_atom_site_occupancy
_atom_site_symmetry_multiplicity
_atom_site_calc_flag
_atom_site_refinement_flags
_atom_site_disorder_assembly
_atom_site_disorder_group
O10 O 0.1124(3) -0.0057(5) 0.1706(3) 0.062(2) Uani 1 1 d . . .
H10 H 0.0862 0.0140 0.1609 0.075 Uiso 1 1 calc R . .
O1 O 0.1103(3) 0.2331(4) 0.4074(3) 0.064(2) Uani 1 1 d . . .
H1 H 0.0885 0.2466 0.4237 0.077 Uiso 1 1 calc R . .
O12 O 0.0945(3) 0.1997(5) 0.2994(3) 0.066(2) Uani 1 1 d . . .
H12 H 0.1011 0.2093 0.3322 0.079 Uiso 1 1 calc R . .
O3 O 0.1251(2) 0.0323(5) 0.5475(3) 0.063(2) Uani 1 1 d . . .
H3 H 0.1024 0.0605 0.5536 0.075 Uiso 1 1 calc R . .
O11 O 0.0631(3) 0.1115(5) 0.2111(3) 0.067(2) Uani 1 1 d . . .
H11 H 0.0508 0.1496 0.2271 0.080 Uiso 1 1 calc R . .
O4 O 0.1293(3) -0.1358(5) 0.5374(3) 0.069(2) Uani 1 1 d . . .
H4 H 0.1067 -0.1660 0.5413 0.083 Uiso 1 1 calc R . .
O6 O 0.1411(3) -0.3486(5) 0.4065(3) 0.071(2) Uani 1 1 d . . .
H6 H 0.1574 -0.3630 0.3832 0.086 Uiso 1 1 calc R . .
O9 O 0.1357(3) -0.1698(5) 0.1676(3) 0.064(2) Uani 1 1 d . . .
H9 H 0.1280 -0.1192 0.1696 0.077 Uiso 1 1 calc R . .
C9 C 0.1901(4) -0.1285(6) 0.4834(4) 0.046(3) Uani 1 1 d . . .
O2 O 0.0820(3) 0.1686(5) 0.4964(3) 0.067(2) Uani 1 1 d . . .
H2 H 0.0731 0.2099 0.4770 0.080 Uiso 1 1 calc R . .
C1 C 0.1912(4) 0.0614(6) 0.4362(4) 0.047(3) Uani 1 1 d . . .
H17 H 0.2157 0.0362 0.4213 0.056 Uiso 1 1 calc R . .
O7 O 0.1547(4) -0.3742(5) 0.3051(3) 0.094(3) Uani 1 1 d . . .
H7 H 0.1349 -0.3955 0.2820 0.113 Uiso 1 1 calc R . .
O8 O 0.1144(3) -0.3229(5) 0.2077(3) 0.086(3) Uani 1 1 d . . .
H8 H 0.1044 -0.2993 0.1786 0.103 Uiso 1 1 calc R . .
C14 C 0.2219(4) -0.2751(7) 0.3726(4) 0.055(3) Uani 1 1 d . . .
H14 H 0.2192 -0.3376 0.3743 0.066 Uiso 1 1 calc R . .
C4 C 0.1183(4) 0.1314(7) 0.4777(4) 0.046(3) Uani 1 1 d . . .
O16 O 0.3288(3) 0.1721(5) 0.4278(3) 0.085(3) Uani 1 1 d . . .
H16 H 0.3570 0.1821 0.4323 0.102 Uiso 1 1 calc R . .
C26 C 0.1230(4) 0.1386(7) 0.2841(4) 0.046(3) Uani 1 1 d . . .
C22 C 0.1906(4) 0.0576(7) 0.2888(4) 0.049(3) Uani 1 1 d . . .
H22 H 0.2202 0.0449 0.3066 0.059 Uiso 1 1 calc R . .
C7 C 0.2049(4) -0.0473(6) 0.5101(4) 0.046(3) Uani 1 1 d . . .
H18 H 0.1965 -0.0505 0.5471 0.055 Uiso 1 1 calc R . .
C27 C 0.1661(4) 0.1216(6) 0.3106(4) 0.048(3) Uani 1 1 d . . .
C30 C 0.2733(4) 0.0440(7) 0.5483(4) 0.057(3) Uani 1 1 d . . .
H30A H 0.2596 0.0938 0.5287 0.068 Uiso 1 1 calc R . .
H30B H 0.2618 0.0421 0.5833 0.068 Uiso 1 1 calc R . .
O13 O 0.3422(3) 0.0587(5) 0.5084(4) 0.089(3) Uani 1 1 d . . .
H13 H 0.3705 0.0654 0.5151 0.107 Uiso 1 1 calc R . .
O5 O 0.0960(3) -0.2817(5) 0.4833(3) 0.080(3) Uani 1 1 d . . .
H5 H 0.0907 -0.3245 0.4640 0.096 Uiso 1 1 calc R . .
C18 C 0.1469(4) -0.2717(8) 0.2366(5) 0.061(3) Uani 1 1 d . . .
C25 C 0.1053(4) 0.0945(7) 0.2379(4) 0.052(3) Uani 1 1 d . . .
C21 C 0.2018(4) -0.0582(7) 0.2227(4) 0.053(3) Uani 1 1 d . . .
H21 H 0.1922 -0.0615 0.1832 0.063 Uiso 1 1 calc R . .
C15 C 0.2090(4) -0.1703(7) 0.2958(4) 0.055(3) Uani 1 1 d . . .
H15 H 0.2300 -0.1345 0.3169 0.066 Uiso 1 1 calc R . .
C28 C 0.1857(4) 0.1693(6) 0.3607(4) 0.046(3) Uani 1 1 d . . .
H28 H 0.1729 0.2274 0.3570 0.056 Uiso 1 1 calc R . .
C23 C 0.1744(4) 0.0108(6) 0.2426(4) 0.043(3) Uani 1 1 d . . .
C6 C 0.1786(4) 0.0269(6) 0.4829(4) 0.045(3) Uani 1 1 d . . .
C2 C 0.1695(4) 0.1313(6) 0.4103(4) 0.046(3) Uani 1 1 d . . .
C20 C 0.1902(4) -0.1420(7) 0.2451(4) 0.046(3) Uani 1 1 d . . .
C11 C 0.1353(4) -0.2424(8) 0.4710(5) 0.059(3) Uani 1 1 d . . .
C5 C 0.1406(4) 0.0621(7) 0.5028(4) 0.049(3) Uani 1 1 d . . .
C29 C 0.2572(4) -0.0356(6) 0.5164(4) 0.045(3) Uani 1 1 d . . .
H29A H 0.2721 -0.0854 0.5349 0.054 Uiso 1 1 calc R . .
H29B H 0.2670 -0.0323 0.4805 0.054 Uiso 1 1 calc R . .
C13 C 0.1968(4) -0.2385(7) 0.4173(4) 0.056(3) Uani 1 1 d . . .
C16 C 0.1989(4) -0.2480(7) 0.3172(4) 0.048(3) Uani 1 1 d . . .
C8 C 0.2112(4) -0.1642(7) 0.4430(4) 0.045(3) Uani 1 1 d . . .
H19 H 0.2369 -0.1364 0.4324 0.054 Uiso 1 1 calc R . .
C12 C 0.1581(5) -0.2753(7) 0.4309(5) 0.057(3) Uani 1 1 d . . .
C17 C 0.1683(5) -0.2976(7) 0.2869(5) 0.065(3) Uani 1 1 d . . .
C24 C 0.1314(4) 0.0328(7) 0.2176(4) 0.049(3) Uani 1 1 d . . .
C3 C 0.1332(4) 0.1649(6) 0.4328(4) 0.046(3) Uani 1 1 d . . .
C31 C 0.3231(4) 0.0546(7) 0.5577(5) 0.065(3) Uani 1 1 d . . .
H31A H 0.3306 0.1069 0.5783 0.078 Uiso 1 1 calc R . .
H31B H 0.3369 0.0069 0.5793 0.078 Uiso 1 1 calc R . .
C10 C 0.1519(4) -0.1698(8) 0.4965(4) 0.056(3) Uani 1 1 d . . .
C38 C 0.2375(4) 0.1783(7) 0.3681(4) 0.054(3) Uani 1 1 d . . .
H38A H 0.2469 0.2050 0.3359 0.065 Uiso 1 1 calc R . .
H38B H 0.2517 0.1218 0.3720 0.065 Uiso 1 1 calc R . .
C39 C 0.2546(4) 0.2318(7) 0.4178(5) 0.069(4) Uani 1 1 d . . .
H39A H 0.2376 0.2856 0.4149 0.082 Uiso 1 1 calc R . .
H39B H 0.2468 0.2021 0.4498 0.082 Uiso 1 1 calc R . .
C35 C 0.2539(4) -0.0427(7) 0.2305(4) 0.057(3) Uani 1 1 d . B .
H35A H 0.2600 0.0112 0.2132 0.068 Uiso 1 1 calc R . .
H35B H 0.2646 -0.0370 0.2693 0.068 Uiso 1 1 calc R . .
C40 C 0.3037(5) 0.2509(9) 0.4264(6) 0.091(4) Uani 1 1 d . . .
H40A H 0.3118 0.2869 0.3971 0.109 Uiso 1 1 calc R . .
H40B H 0.3117 0.2814 0.4606 0.109 Uiso 1 1 calc R . .
C36 C 0.2808(4) -0.1104(8) 0.2083(5) 0.067(4) Uani 1 1 d . . .
H36A H 0.2720 -0.1647 0.2231 0.081 Uiso 1 1 calc R A 1
H36B H 0.2714 -0.1125 0.1691 0.081 Uiso 1 1 calc R A 1
C19 C 0.1580(4) -0.1958(7) 0.2165(4) 0.047(3) Uani 1 1 d . . .
C32 C 0.2733(4) -0.2540(7) 0.3819(4) 0.062(3) Uani 1 1 d . . .
H32A H 0.2771 -0.1925 0.3783 0.074 Uiso 1 1 calc R . .
H32B H 0.2857 -0.2696 0.4191 0.074 Uiso 1 1 calc R . .
C33 C 0.3009(5) -0.2990(8) 0.3432(5) 0.076(4) Uani 1 1 d . . .
H33A H 0.3079 -0.3568 0.3562 0.092 Uiso 1 1 calc R . .
H33B H 0.2824 -0.3029 0.3076 0.092 Uiso 1 1 calc R . .
C37 C 0.3301(8) -0.1042(12) 0.2178(9) 0.132(7) Uani 0.46(4) 1 d PD B 1
H37A H 0.3421 -0.1600 0.2300 0.159 Uiso 0.46(4) 1 calc PR B 1
H37B H 0.3407 -0.0931 0.1829 0.159 Uiso 0.46(4) 1 calc PR B 1
C46 C 0.4662(4) 0.4585(7) 0.1201(4) 0.052(3) Uani 1 1 d . . .
N1 N 0.5323(4) 0.5493(6) 0.0996(4) 0.074(3) Uani 1 1 d . . .
H1A H 0.5416 0.6038 0.0986 0.110 Uiso 1 1 calc R . .
H1B H 0.5311 0.5262 0.0665 0.110 Uiso 1 1 calc R . .
H1C H 0.5523 0.5200 0.1233 0.110 Uiso 1 1 calc R . .
O17 O 0.5213(4) 0.4206(8) 0.0317(4) 0.120(4) Uani 1 1 d . . .
C45 C 0.4999(4) 0.4017(7) 0.1547(5) 0.063(3) Uani 1 1 d . . .
H45A H 0.5264 0.3901 0.1358 0.076 Uiso 1 1 calc R . .
H45B H 0.5111 0.4309 0.1887 0.076 Uiso 1 1 calc R . .
O18 O 0.4753(3) 0.3193(8) 0.0071(5) 0.140(5) Uani 1 1 d . . .
C41 C 0.4242(4) 0.4700(8) 0.1486(5) 0.065(3) Uani 1 1 d . . .
H41A H 0.4329 0.5035 0.1815 0.078 Uiso 1 1 calc R . .
H41B H 0.4009 0.5022 0.1251 0.078 Uiso 1 1 calc R . .
C42 C 0.4034(5) 0.3872(10) 0.1637(5) 0.082(4) Uani 1 1 d . . .
H42A H 0.3777 0.3990 0.1839 0.099 Uiso 1 1 calc R . .
H42B H 0.3911 0.3566 0.1307 0.099 Uiso 1 1 calc R . .
C48 C 0.4507(4) 0.4209(7) 0.0650(4) 0.058(3) Uani 1 1 d . . .
H48A H 0.4278 0.3770 0.0694 0.070 Uiso 1 1 calc R . .
H48B H 0.4347 0.4657 0.0425 0.070 Uiso 1 1 calc R . .
C47 C 0.4859(4) 0.5461(7) 0.1169(5) 0.067(3) Uani 1 1 d . . .
H47A H 0.4647 0.5799 0.0916 0.080 Uiso 1 1 calc R . .
H47B H 0.4875 0.5729 0.1526 0.080 Uiso 1 1 calc R . .
C44 C 0.4777(5) 0.3193(8) 0.1671(6) 0.080(4) Uani 1 1 d . . .
H44A H 0.5001 0.2840 0.1897 0.097 Uiso 1 1 calc R . .
H44B H 0.4679 0.2886 0.1333 0.097 Uiso 1 1 calc R . .
C49 C 0.4844(5) 0.3834(11) 0.0343(6) 0.098(5) Uani 1 1 d . . .
C43 C 0.4366(5) 0.3345(10) 0.1959(5) 0.090(4) Uani 1 1 d . . .
H43A H 0.4224 0.2801 0.2030 0.107 Uiso 1 1 calc R . .
H43B H 0.4466 0.3623 0.2306 0.107 Uiso 1 1 calc R . .
O23 O 0.0874(3) -0.2667(5) 0.0911(3) 0.081(2) Uiso 1 1 d . . .
O24 O 0.0000 0.2219(15) 0.2500 0.132(8) Uiso 0.70 2 d SP . .
O20 O 0.0476(7) -0.4025(13) 0.2607(9) 0.145(7) Uiso 0.70 1 d P C 1
O22 O 0.0316(7) -0.3964(11) 0.1118(7) 0.095(5) Uiso 0.50 1 d P . .
O29 O 0.3520(7) -0.0789(11) 0.4316(8) 0.093(6) Uiso 0.50 1 d P . .
O28 O 0.3327(7) 0.0425(12) 0.3472(8) 0.105(6) Uiso 0.50 1 d P . .
O19 O 0.0601(7) -0.4306(12) 0.4050(9) 0.127(6) Uiso 0.60 1 d P D 1
O19' O 0.0573(9) -0.4020(16) 0.3684(11) 0.106(8) Uiso 0.40 1 d P E 2
O30 O 0.4499(7) -0.1860(12) 0.3554(8) 0.104(6) Uiso 0.50 1 d P F 1
O20' O 0.0446(13) -0.389(2) 0.2312(16) 0.099(11) Uiso 0.30 1 d P G 2
O32' O 0.4328(10) -0.0493(16) 0.1598(10) 0.144(8) Uiso 0.50 1 d P H 2
O27 O 0.4376(11) -0.027(2) 0.3166(12) 0.177(11) Uiso 0.50 1 d P . .
O26 O 0.0243(5) 0.2842(9) 0.4391(6) 0.166(5) Uiso 1 1 d . . .
O33 O 0.5061(11) -0.1646(19) 0.3215(12) 0.092(9) Uiso 0.30 1 d P . .
O31 O 0.4659(10) -0.2656(17) 0.4072(10) 0.152(9) Uiso 0.50 1 d P I 2
O14 O 0.3740(3) -0.2480(7) 0.3880(4) 0.111(4) Uani 1 1 d . . .
H14A H 0.3982 -0.2226 0.3841 0.133 Uiso 1 1 calc R . .
C34 C 0.3456(5) -0.2529(11) 0.3379(5) 0.098(5) Uani 1 1 d . . .
H34A H 0.3619 -0.2830 0.3119 0.117 Uiso 1 1 calc R . .
H34B H 0.3387 -0.1954 0.3241 0.117 Uiso 1 1 calc R . .
O15 O 0.3504(9) -0.045(2) 0.2539(11) 0.172(18) Uani 0.46(4) 1 d PDU B 1
O15' O 0.3469(7) -0.0430(12) 0.1906(8) 0.113(12) Uani 0.54(4) 1 d PD B 2
O21A O 0.4364(9) 0.0650(15) 0.5256(9) 0.126(7) Uiso 0.50 1 d P J 2
O21 O 0.4248(13) 0.131(2) 0.5568(14) 0.157(12) Uiso 0.40 1 d P K 1
C37' C 0.3301(8) -0.1042(12) 0.2178(9) 0.132(7) Uani 0.54(4) 1 d P B 2
H37C H 0.3397 -0.0948 0.2565 0.159 Uiso 0.54(4) 1 calc PR B 2
H37D H 0.3433 -0.1583 0.2081 0.159 Uiso 0.54(4) 1 calc PR B 2
O29' O 0.3796(11) -0.0704(19) 0.4671(12) 0.068(9) Uiso 0.25 1 d P . .
O34 O 0.4497(16) -0.032(3) 0.4435(17) 0.119(14) Uiso 0.25 1 d P . .

loop_
_atom_site_aniso_label
_atom_site_aniso_U_11
_atom_site_aniso_U_22
_atom_site_aniso_U_33
_atom_site_aniso_U_23
_atom_site_aniso_U_13
_atom_site_aniso_U_12
O10 0.056(5) 0.078(5) 0.045(4) 0.001(4) -0.020(4) -0.006(4)
O1 0.061(6) 0.063(5) 0.063(5) -0.007(4) -0.012(4) 0.017(4)
O12 0.066(6) 0.069(5) 0.055(4) -0.010(4) -0.017(4) 0.010(4)
O3 0.045(5) 0.102(6) 0.043(4) 0.002(4) 0.010(4) 0.024(4)
O11 0.060(6) 0.077(6) 0.055(4) -0.007(4) -0.022(5) 0.009(4)
O4 0.040(5) 0.089(6) 0.079(5) 0.019(5) 0.012(5) 0.003(4)
O6 0.068(6) 0.059(6) 0.083(5) 0.011(4) -0.007(5) -0.001(4)
O9 0.073(6) 0.064(5) 0.051(5) -0.010(4) -0.011(4) -0.004(4)
C9 0.031(8) 0.047(7) 0.057(7) 0.011(6) -0.007(6) 0.008(6)
O2 0.049(5) 0.078(5) 0.068(5) -0.010(4) -0.011(4) 0.031(4)
C1 0.046(8) 0.052(7) 0.039(6) -0.015(6) -0.009(6) 0.012(6)
O7 0.136(9) 0.049(6) 0.087(6) -0.014(5) -0.018(6) -0.029(5)
O8 0.096(7) 0.064(5) 0.083(5) -0.017(5) -0.042(5) -0.013(5)
C14 0.056(9) 0.042(7) 0.061(7) 0.001(6) -0.010(7) -0.003(5)
C4 0.038(8) 0.060(8) 0.036(6) -0.011(6) -0.006(6) 0.012(6)
O16 0.046(6) 0.088(6) 0.115(7) -0.011(5) -0.013(5) 0.017(5)
C26 0.047(9) 0.048(7) 0.042(7) 0.007(6) -0.001(7) 0.002(6)
C22 0.051(8) 0.052(7) 0.041(6) 0.012(6) -0.004(6) -0.010(6)
C7 0.042(8) 0.058(8) 0.035(6) 0.004(5) -0.006(5) 0.004(6)
C27 0.059(9) 0.038(7) 0.046(7) 0.006(5) 0.000(7) -0.004(6)
C30 0.053(10) 0.063(8) 0.052(7) -0.009(6) 0.000(6) 0.010(6)
O13 0.059(6) 0.074(6) 0.135(8) 0.007(5) 0.018(6) -0.008(4)
O5 0.059(6) 0.083(6) 0.094(6) 0.026(5) -0.006(5) -0.020(5)
C18 0.054(9) 0.053(8) 0.067(8) -0.013(7) -0.024(7) -0.011(6)
C25 0.059(10) 0.059(8) 0.034(7) 0.012(6) -0.004(7) -0.004(7)
C21 0.063(9) 0.061(8) 0.034(6) -0.009(5) 0.003(6) -0.016(6)
C15 0.051(8) 0.063(9) 0.046(7) -0.031(6) -0.007(6) 0.005(6)
C28 0.051(9) 0.045(7) 0.039(6) 0.000(5) -0.009(6) -0.004(5)
C23 0.046(8) 0.053(7) 0.030(6) -0.005(6) 0.002(6) -0.012(6)
C6 0.050(8) 0.051(7) 0.032(6) -0.007(5) -0.001(6) 0.003(6)
C2 0.053(8) 0.038(7) 0.039(6) -0.012(5) -0.019(6) 0.003(6)
C20 0.045(8) 0.055(8) 0.036(6) -0.016(6) 0.000(6) 0.000(6)
C11 0.042(9) 0.063(9) 0.064(8) 0.023(7) -0.017(7) 0.001(7)
C5 0.034(8) 0.071(8) 0.037(7) -0.013(6) -0.014(6) 0.003(6)
C29 0.047(8) 0.045(7) 0.042(6) -0.005(5) 0.003(5) 0.009(5)
C13 0.056(9) 0.050(8) 0.057(7) 0.010(7) -0.007(7) 0.013(7)
C16 0.056(8) 0.034(7) 0.049(7) -0.008(6) -0.010(6) -0.005(6)
C8 0.039(7) 0.047(7) 0.045(6) 0.005(6) -0.006(6) 0.001(6)
C12 0.058(10) 0.039(8) 0.067(8) 0.004(6) -0.020(8) -0.008(7)
C17 0.081(10) 0.034(8) 0.076(9) -0.008(7) -0.006(8) -0.008(7)
C24 0.043(8) 0.068(8) 0.030(6) -0.006(6) -0.011(6) -0.018(7)
C3 0.036(7) 0.040(7) 0.053(7) -0.008(6) -0.028(6) 0.017(6)
C31 0.057(10) 0.059(8) 0.077(8) -0.005(6) 0.001(8) -0.002(6)
C10 0.051(9) 0.065(9) 0.048(7) 0.005(7) -0.005(7) 0.016(7)
C38 0.052(9) 0.049(7) 0.054(6) -0.004(5) -0.018(6) -0.012(5)
C39 0.055(10) 0.060(8) 0.085(9) -0.020(7) -0.008(7) 0.006(6)
C35 0.048(9) 0.069(8) 0.051(6) 0.003(6) -0.001(6) -0.013(6)
C40 0.052(11) 0.103(12) 0.109(11) -0.017(9) -0.017(8) 0.019(9)
C36 0.033(8) 0.098(10) 0.075(8) -0.019(7) 0.023(7) -0.020(7)
C19 0.045(8) 0.061(9) 0.034(6) -0.009(6) -0.001(6) 0.002(6)
C32 0.070(11) 0.064(8) 0.047(6) -0.009(6) -0.006(7) 0.019(7)
C33 0.060(10) 0.103(10) 0.060(8) -0.024(7) -0.017(7) 0.040(8)
C37 0.17(2) 0.117(15) 0.119(15) 0.001(13) 0.047(15) -0.050(14)
C46 0.034(8) 0.058(8) 0.059(7) -0.005(6) -0.007(6) -0.004(6)
N1 0.077(9) 0.079(7) 0.057(6) 0.018(5) -0.020(6) -0.022(6)
O17 0.064(8) 0.197(11) 0.105(7) -0.075(7) 0.034(6) -0.062(7)
C45 0.050(9) 0.066(8) 0.071(7) -0.003(6) 0.000(7) -0.003(6)
O18 0.053(7) 0.178(11) 0.196(11) -0.115(10) 0.040(8) -0.041(7)
C41 0.037(8) 0.090(10) 0.066(7) -0.014(7) 0.003(7) -0.002(6)
C42 0.062(10) 0.129(13) 0.056(7) -0.028(8) 0.014(8) -0.032(10)
C48 0.051(8) 0.080(8) 0.043(6) -0.018(6) 0.009(6) 0.004(6)
C47 0.056(9) 0.070(9) 0.067(8) 0.000(6) -0.017(7) -0.001(7)
C44 0.063(10) 0.069(9) 0.104(10) 0.011(7) -0.008(9) -0.016(7)
C49 0.057(12) 0.127(13) 0.106(11) -0.072(10) -0.003(9) -0.041(10)
C43 0.072(12) 0.119(12) 0.071(8) 0.011(8) -0.015(9) -0.040(9)
O14 0.074(8) 0.167(10) 0.093(7) 0.033(6) 0.013(6) -0.002(6)
C34 0.065(12) 0.170(15) 0.054(8) -0.048(8) -0.007(8) 0.032(10)
O15 0.09(2) 0.28(4) 0.14(3) -0.09(2) -0.022(18) 0.00(2)
O15' 0.13(2) 0.096(18) 0.109(18) -0.002(12) 0.012(14) 0.052(13)
C37' 0.17(2) 0.117(15) 0.119(15) 0.001(13) 0.047(15) -0.050(14)

loop_
_atom_type_symbol
_atom_type_description
_atom_type_scat_dispersion_real
_atom_type_scat_dispersion_imag
_atom_type_scat_source
C C 0.0033 0.0016 'International Tables Vol C Tables 4.2.6.8 and 6.1.1.4'
H H 0.0000 0.0000 'International Tables Vol C Tables 4.2.6.8 and 6.1.1.4'
N N 0.0061 0.0033 'International Tables Vol C Tables 4.2.6.8 and 6.1.1.4'
O O 0.0106 0.0060 'International Tables Vol C Tables 4.2.6.8 and 6.1.1.4'

loop_
_geom_angle_atom_site_label_1
_geom_angle_atom_site_label_2
_geom_angle_atom_site_label_3
_geom_angle
_geom_angle_site_symmetry_1
_geom_angle_site_symmetry_3
_geom_angle_publ_flag
C24 O10 H10 109.5 . . ?
C3 O1 H1 109.5 . . ?
C26 O12 H12 109.5 . . ?
C5 O3 H3 109.5 . . ?
C25 O11 H11 109.5 . . ?
C10 O4 H4 109.5 . . ?
C12 O6 H6 109.5 . . ?
C19 O9 H9 109.5 . . ?
C10 C9 C8 116.4(10) . . ?
C10 C9 C7 120.0(10) . . ?
C8 C9 C7 123.4(10) . . ?
C4 O2 H2 109.5 . . ?
C6 C1 C2 123.2(10) . . ?
C6 C1 H17 118.4 . . ?
C2 C1 H17 118.4 . . ?
C17 O7 H7 109.5 . . ?
C18 O8 H8 109.5 . . ?
C16 C14 C32 112.6(9) . . ?
C16 C14 C13 111.2(9) . . ?
C32 C14 C13 111.6(9) . . ?
C16 C14 H14 107.0 . . ?
C32 C14 H14 107.0 . . ?
C13 C14 H14 107.0 . . ?
O2 C4 C3 118.2(10) . . ?
O2 C4 C5 122.1(10) . . ?
C3 C4 C5 119.6(10) . . ?
C40 O16 H16 109.5 . . ?
O12 C26 C27 124.2(10) . . ?
O12 C26 C25 114.4(11) . . ?
C27 C26 C25 121.4(11) . . ?
C27 C22 C23 124.8(11) . . ?
C27 C22 H22 117.6 . . ?
C23 C22 H22 117.6 . . ?
C9 C7 C6 111.5(8) . . ?
C9 C7 C29 112.2(8) . . ?
C6 C7 C29 113.3(9) . . ?
C9 C7 H18 106.4 . . ?
C6 C7 H18 106.4 . . ?
C29 C7 H18 106.4 . . ?
C26 C27 C22 116.3(10) . . ?
C26 C27 C28 121.9(11) . . ?
C22 C27 C28 121.9(11) . . ?
C31 C30 C29 114.1(9) . . ?
C31 C30 H30A 108.7 . . ?
C29 C30 H30A 108.7 . . ?
C31 C30 H30B 108.7 . . ?
C29 C30 H30B 108.7 . . ?
H30A C30 H30B 107.6 . . ?
C31 O13 H13 109.5 . . ?
C11 O5 H5 109.5 . . ?
C19 C18 O8 120.5(10) . . ?
C19 C18 C17 119.6(10) . . ?
O8 C18 C17 119.9(11) . . ?
O11 C25 C24 118.3(10) . . ?
O11 C25 C26 121.8(11) . . ?
C24 C25 C26 119.8(12) . . ?
C23 C21 C20 111.2(8) . . ?
C23 C21 C35 114.8(9) . . ?
C20 C21 C35 111.6(9) . . ?
C23 C21 H21 106.2 . . ?
C20 C21 H21 106.2 . . ?
C35 C21 H21 106.2 . . ?
C20 C15 C16 124.0(10) . . ?
C20 C15 H15 118.0 . . ?
C16 C15 H15 118.0 . . ?
C27 C28 C2 111.0(8) . . ?
C27 C28 C38 114.3(9) . . ?
C2 C28 C38 111.2(8) . . ?
C27 C28 H28 106.6 . . ?
C2 C28 H28 106.6 . . ?
C38 C28 H28 106.6 . . ?
C24 C23 C22 115.4(10) . . ?
C24 C23 C21 122.8(9) . . ?
C22 C23 C21 121.8(11) . . ?
C1 C6 C5 117.6(10) . . ?
C1 C6 C7 120.3(9) . . ?
C5 C6 C7 122.0(9) . . ?
C3 C2 C1 116.5(10) . . ?
C3 C2 C28 122.1(10) . . ?
C1 C2 C28 121.4(10) . . ?
C15 C20 C19 115.6(10) . . ?
C15 C20 C21 123.0(10) . . ?
C19 C20 C21 121.3(9) . . ?
C10 C11 O5 121.7(13) . . ?
C10 C11 C12 118.5(12) . . ?
O5 C11 C12 119.8(12) . . ?
O3 C5 C4 117.4(10) . . ?
O3 C5 C6 122.2(10) . . ?
C4 C5 C6 120.3(10) . . ?
C30 C29 C7 112.7(8) . . ?
C30 C29 H29A 109.1 . . ?
C7 C29 H29A 109.1 . . ?
C30 C29 H29B 109.1 . . ?
C7 C29 H29B 109.1 . . ?
H29A C29 H29B 107.8 . . ?
C12 C13 C8 117.5(11) . . ?
C12 C13 C14 121.5(11) . . ?
C8 C13 C14 120.8(11) . . ?
C17 C16 C15 117.3(10) . . ?
C17 C16 C14 122.0(10) . . ?
C15 C16 C14 120.7(9) . . ?
C13 C8 C9 123.4(11) . . ?
C13 C8 H19 118.3 . . ?
C9 C8 H19 118.3 . . ?
C13 C12 O6 121.0(12) . . ?
C13 C12 C11 121.7(11) . . ?
O6 C12 C11 117.2(12) . . ?
C16 C17 O7 121.9(11) . . ?
C16 C17 C18 121.6(11) . . ?
O7 C17 C18 116.4(11) . . ?
O10 C24 C23 121.2(11) . . ?
O10 C24 C25 116.6(11) . . ?
C23 C24 C25 122.2(10) . . ?
C4 C3 O1 119.4(10) . . ?
C4 C3 C2 122.7(9) . . ?
O1 C3 C2 117.9(10) . . ?
O13 C31 C30 111.8(10) . . ?
O13 C31 H31A 109.3 . . ?
C30 C31 H31A 109.3 . . ?
O13 C31 H31B 109.3 . . ?
C30 C31 H31B 109.3 . . ?
H31A C31 H31B 107.9 . . ?
C11 C10 C9 122.3(11) . . ?
C11 C10 O4 119.2(12) . . ?
C9 C10 O4 118.5(11) . . ?
C28 C38 C39 111.2(9) . . ?
C28 C38 H38A 109.4 . . ?
C39 C38 H38A 109.4 . . ?
C28 C38 H38B 109.4 . . ?
C39 C38 H38B 109.4 . . ?
H38A C38 H38B 108.0 . . ?
C40 C39 C38 116.1(11) . . ?
C40 C39 H39A 108.3 . . ?
C38 C39 H39A 108.3 . . ?
C40 C39 H39B 108.3 . . ?
C38 C39 H39B 108.3 . . ?
H39A C39 H39B 107.4 . . ?
C36 C35 C21 114.3(9) . . ?
C36 C35 H35A 108.7 . . ?
C21 C35 H35A 108.7 . . ?
C36 C35 H35B 108.7 . . ?
C21 C35 H35B 108.7 . . ?
H35A C35 H35B 107.6 . . ?
O16 C40 C39 108.5(11) . . ?
O16 C40 H40A 110.0 . . ?
C39 C40 H40A 110.0 . . ?
O16 C40 H40B 110.0 . . ?
C39 C40 H40B 110.0 . . ?
H40A C40 H40B 108.4 . . ?
C37 C36 C35 117.7(12) . . ?
C37 C36 H36A 107.9 . . ?
C35 C36 H36A 107.9 . . ?
C37 C36 H36B 107.9 . . ?
C35 C36 H36B 107.9 . . ?
H36A C36 H36B 107.2 . . ?
C18 C19 O9 119.1(10) . . ?
C18 C19 C20 121.9(10) . . ?
O9 C19 C20 119.0(10) . . ?
C33 C32 C14 113.7(10) . . ?
C33 C32 H32A 108.8 . . ?
C14 C32 H32A 108.8 . . ?
C33 C32 H32B 108.8 . . ?
C14 C32 H32B 108.8 . . ?
H32A C32 H32B 107.7 . . ?
C34 C33 C32 112.0(11) . . ?
C34 C33 H33A 109.2 . . ?
C32 C33 H33A 109.2 . . ?
C34 C33 H33B 109.2 . . ?
C32 C33 H33B 109.2 . . ?
H33A C33 H33B 107.9 . . ?
O15 C37 C36 119(2) . . ?
O15 C37 H37A 107.5 . . ?
C36 C37 H37A 107.5 . . ?
O15 C37 H37B 107.5 . . ?
C36 C37 H37B 107.5 . . ?
H37A C37 H37B 107.0 . . ?
C47 C46 C48 112.4(9) . . ?
C47 C46 C41 105.0(9) . . ?
C48 C46 C41 108.3(9) . . ?
C47 C46 C45 110.4(9) . . ?
C48 C46 C45 112.3(9) . . ?
C41 C46 C45 108.1(9) . . ?
C47 N1 H1A 109.5 . . ?
C47 N1 H1B 109.5 . . ?
H1A N1 H1B 109.5 . . ?
C47 N1 H1C 109.5 . . ?
H1A N1 H1C 109.5 . . ?
H1B N1 H1C 109.5 . . ?
C44 C45 C46 111.2(10) . . ?
C44 C45 H45A 109.4 . . ?
C46 C45 H45A 109.4 . . ?
C44 C45 H45B 109.4 . . ?
C46 C45 H45B 109.4 . . ?
H45A C45 H45B 108.0 . . ?
C42 C41 C46 113.4(10) . . ?
C42 C41 H41A 108.9 . . ?
C46 C41 H41A 108.9 . . ?
C42 C41 H41B 108.9 . . ?
C46 C41 H41B 108.9 . . ?
H41A C41 H41B 107.7 . . ?
C43 C42 C41 111.8(11) . . ?
C43 C42 H42A 109.3 . . ?
C41 C42 H42A 109.3 . . ?
C43 C42 H42B 109.3 . . ?
C41 C42 H42B 109.3 . . ?
H42A C42 H42B 107.9 . . ?
C49 C48 C46 119.8(11) . . ?
C49 C48 H48A 107.4 . . ?
C46 C48 H48A 107.4 . . ?
C49 C48 H48B 107.4 . . ?
C46 C48 H48B 107.4 . . ?
H48A C48 H48B 106.9 . . ?
N1 C47 C46 115.0(9) . . ?
N1 C47 H47A 108.5 . . ?
C46 C47 H47A 108.5 . . ?
N1 C47 H47B 108.5 . . ?
C46 C47 H47B 108.5 . . ?
H47A C47 H47B 107.5 . . ?
C45 C44 C43 111.0(11) . . ?
C45 C44 H44A 109.4 . . ?
C43 C44 H44A 109.4 . . ?
C45 C44 H44B 109.4 . . ?
C43 C44 H44B 109.4 . . ?
H44A C44 H44B 108.0 . . ?
O18 C49 O17 119.0(14) . . ?
O18 C49 C48 121.0(13) . . ?
O17 C49 C48 119.7(12) . . ?
C42 C43 C44 110.4(11) . . ?
C42 C43 H43A 109.6 . . ?
C44 C43 H43A 109.6 . . ?
C42 C43 H43B 109.6 . . ?
C44 C43 H43B 109.6 . . ?
H43A C43 H43B 108.1 . . ?
C34 O14 H14A 109.5 . . ?
O14 C34 C33 111.2(11) . . ?
O14 C34 H34A 109.4 . . ?
C33 C34 H34A 109.4 . . ?
O14 C34 H34B 109.4 . . ?
C33 C34 H34B 109.4 . . ?
H34A C34 H34B 108.0 . . ?

loop_
_geom_bond_atom_site_label_1
_geom_bond_atom_site_label_2
_geom_bond_distance
_geom_bond_site_symmetry_2
_geom_bond_publ_flag
O10 C24 1.385(12) . ?
O10 H10 0.8400 . ?
O1 C3 1.389(12) . ?
O1 H1 0.8400 . ?
O12 C26 1.378(12) . ?
O12 H12 0.8400 . ?
O3 C5 1.361(12) . ?
O3 H3 0.8400 . ?
O11 C25 1.364(13) . ?
O11 H11 0.8400 . ?
O4 C10 1.409(13) . ?
O4 H4 0.8400 . ?
O6 C12 1.382(13) . ?
O6 H6 0.8400 . ?
O9 C19 1.382(12) . ?
O9 H9 0.8400 . ?
C9 C10 1.387(15) . ?
C9 C8 1.388(14) . ?
C9 C7 1.494(14) . ?
O2 C4 1.366(12) . ?
O2 H2 0.8400 . ?
C1 C6 1.395(14) . ?
C1 C2 1.402(14) . ?
C1 H17 0.9500 . ?
O7 C17 1.380(13) . ?
O7 H7 0.8400 . ?
O8 C18 1.388(13) . ?
O8 H8 0.8400 . ?
C14 C16 1.529(15) . ?
C14 C32 1.543(16) . ?
C14 C13 1.549(15) . ?
C14 H14 1.0000 . ?
C4 C3 1.378(14) . ?
C4 C5 1.394(15) . ?
O16 C40 1.455(14) . ?
O16 H16 0.8400 . ?
C26 C27 1.383(15) . ?
C26 C25 1.398(15) . ?
C22 C27 1.406(14) . ?
C22 C23 1.411(14) . ?
C22 H22 0.9500 . ?
C7 C6 1.525(14) . ?
C7 C29 1.546(15) . ?
C7 H18 1.0000 . ?
C27 C28 1.518(15) . ?
C30 C31 1.471(16) . ?
C30 C29 1.541(14) . ?
C30 H30A 0.9900 . ?
C30 H30B 0.9900 . ?
O13 C31 1.434(13) . ?
O13 H13 0.8400 . ?
O5 C11 1.391(14) . ?
O5 H5 0.8400 . ?
C18 C19 1.367(15) . ?
C18 C17 1.401(16) . ?
C25 C24 1.389(15) . ?
C21 C23 1.492(15) . ?
C21 C20 1.508(14) . ?
C21 C35 1.545(15) . ?
C21 H21 1.0000 . ?
C15 C20 1.396(15) . ?
C15 C16 1.398(14) . ?
C15 H15 0.9500 . ?
C28 C2 1.524(14) . ?
C28 C38 1.527(15) . ?
C28 H28 1.0000 . ?
C23 C24 1.387(15) . ?
C6 C5 1.408(15) . ?
C2 C3 1.389(15) . ?
C20 C19 1.405(15) . ?
C11 C10 1.380(16) . ?
C11 C12 1.393(16) . ?
C29 H29A 0.9900 . ?
C29 H29B 0.9900 . ?
C13 C12 1.370(16) . ?
C13 C8 1.386(15) . ?
C16 C17 1.356(16) . ?
C8 H19 0.9500 . ?
C31 H31A 0.9900 . ?
C31 H31B 0.9900 . ?
C38 C39 1.542(15) . ?
C38 H38A 0.9900 . ?
C38 H38B 0.9900 . ?
C39 C40 1.474(17) . ?
C39 H39A 0.9900 . ?
C39 H39B 0.9900 . ?
C35 C36 1.494(15) . ?
C35 H35A 0.9900 . ?
C35 H35B 0.9900 . ?
C40 H40A 0.9900 . ?
C40 H40B 0.9900 . ?
C36 C37 1.45(2) . ?
C36 H36A 0.9900 . ?
C36 H36B 0.9900 . ?
C32 C33 1.535(15) . ?
C32 H32A 0.9900 . ?
C32 H32B 0.9900 . ?
C33 C34 1.53(2) . ?
C33 H33A 0.9900 . ?
C33 H33B 0.9900 . ?
C37 O15 1.391(18) . ?
C37 H37A 0.9900 . ?
C37 H37B 0.9900 . ?
C46 C47 1.518(15) . ?
C46 C48 1.527(15) . ?
C46 C41 1.528(15) . ?
C46 C45 1.529(15) . ?
N1 C47 1.497(15) . ?
N1 H1A 0.9100 . ?
N1 H1B 0.9100 . ?
N1 H1C 0.9100 . ?
O17 C49 1.251(15) . ?
C45 C44 1.517(16) . ?
C45 H45A 0.9900 . ?
C45 H45B 0.9900 . ?
O18 C49 1.239(15) . ?
C41 C42 1.525(17) . ?
C41 H41A 0.9900 . ?
C41 H41B 0.9900 . ?
C42 C43 1.453(19) . ?
C42 H42A 0.9900 . ?
C42 H42B 0.9900 . ?
C48 C49 1.470(18) . ?
C48 H48A 0.9900 . ?
C48 H48B 0.9900 . ?
C47 H47A 0.9900 . ?
C47 H47B 0.9900 . ?
C44 C43 1.518(18) . ?
C44 H44A 0.9900 . ?
C44 H44B 0.9900 . ?
C43 H43A 0.9900 . ?
C43 H43B 0.9900 . ?
O29 O29' 1.13(3) . ?
O14 C34 1.422(15) . ?
O14 H14A 0.8400 . ?
C34 H34A 0.9900 . ?
C34 H34B 0.9900 . ?

loop_
_geom_torsion_atom_site_label_1
_geom_torsion_atom_site_label_2
_geom_torsion_atom_site_label_3
_geom_torsion_atom_site_label_4
_geom_torsion
_geom_torsion_site_symmetry_1
_geom_torsion_site_symmetry_2
_geom_torsion_site_symmetry_3
_geom_torsion_site_symmetry_4
_geom_torsion_publ_flag
C10 C9 C7 C6 -83.4(11) . . . . ?
C8 C9 C7 C6 92.8(11) . . . . ?
C10 C9 C7 C29 148.2(9) . . . . ?
C8 C9 C7 C29 -35.5(12) . . . . ?
O12 C26 C27 C22 -179.2(9) . . . . ?
C25 C26 C27 C22 -0.4(14) . . . . ?
O12 C26 C27 C28 1.1(15) . . . . ?
C25 C26 C27 C28 179.9(9) . . . . ?
C23 C22 C27 C26 0.2(14) . . . . ?
C23 C22 C27 C28 179.9(8) . . . . ?
O12 C26 C25 O11 -0.2(13) . . . . ?
C27 C26 C25 O11 -179.1(9) . . . . ?
O12 C26 C25 C24 178.2(9) . . . . ?
C27 C26 C25 C24 -0.7(15) . . . . ?
C26 C27 C28 C2 83.7(12) . . . . ?
C22 C27 C28 C2 -96.0(11) . . . . ?
C26 C27 C28 C38 -149.6(9) . . . . ?
C22 C27 C28 C38 30.7(13) . . . . ?
C27 C22 C23 C24 1.2(14) . . . . ?
C27 C22 C23 C21 -178.1(9) . . . . ?
C20 C21 C23 C24 -86.7(11) . . . . ?
C35 C21 C23 C24 145.4(9) . . . . ?
C20 C21 C23 C22 92.5(11) . . . . ?
C35 C21 C23 C22 -35.4(13) . . . . ?
C2 C1 C6 C5 3.4(15) . . . . ?
C2 C1 C6 C7 -177.7(9) . . . . ?
C9 C7 C6 C1 -80.7(12) . . . . ?
C29 C7 C6 C1 47.0(12) . . . . ?
C9 C7 C6 C5 98.1(11) . . . . ?
C29 C7 C6 C5 -134.1(10) . . . . ?
C6 C1 C2 C3 -1.4(15) . . . . ?
C6 C1 C2 C28 177.4(9) . . . . ?
C27 C28 C2 C3 -98.2(12) . . . . ?
C38 C28 C2 C3 133.4(10) . . . . ?
C27 C28 C2 C1 83.1(12) . . . . ?
C38 C28 C2 C1 -45.3(12) . . . . ?
C16 C15 C20 C19 2.6(15) . . . . ?
C16 C15 C20 C21 -179.5(10) . . . . ?
C23 C21 C20 C15 -82.7(12) . . . . ?
C35 C21 C20 C15 46.9(13) . . . . ?
C23 C21 C20 C19 95.1(11) . . . . ?
C35 C21 C20 C19 -135.3(10) . . . . ?
O2 C4 C5 O3 -0.3(15) . . . . ?
C3 C4 C5 O3 178.9(8) . . . . ?
O2 C4 C5 C6 -178.5(9) . . . . ?
C3 C4 C5 C6 0.7(15) . . . . ?
C1 C6 C5 O3 178.9(9) . . . . ?
C7 C6 C5 O3 0.0(15) . . . . ?
C1 C6 C5 C4 -2.9(14) . . . . ?
C7 C6 C5 C4 178.2(9) . . . . ?
C31 C30 C29 C7 176.8(9) . . . . ?
C9 C7 C29 C30 -174.9(8) . . . . ?
C6 C7 C29 C30 57.7(11) . . . . ?
C16 C14 C13 C12 81.1(12) . . . . ?
C32 C14 C13 C12 -152.2(10) . . . . ?
C16 C14 C13 C8 -95.1(12) . . . . ?
C32 C14 C13 C8 31.6(13) . . . . ?
C20 C15 C16 C17 -1.2(16) . . . . ?
C20 C15 C16 C14 178.6(10) . . . . ?
C32 C14 C16 C17 137.6(11) . . . . ?
C13 C14 C16 C17 -96.3(13) . . . . ?
C32 C14 C16 C15 -42.3(13) . . . . ?
C13 C14 C16 C15 83.9(13) . . . . ?
C12 C13 C8 C9 3.7(15) . . . . ?
C14 C13 C8 C9 -179.9(9) . . . . ?
C10 C9 C8 C13 -2.0(14) . . . . ?
C7 C9 C8 C13 -178.3(9) . . . . ?
C8 C13 C12 O6 179.0(9) . . . . ?
C14 C13 C12 O6 2.6(15) . . . . ?
C8 C13 C12 C11 -3.3(16) . . . . ?
C14 C13 C12 C11 -179.7(9) . . . . ?
C10 C11 C12 C13 1.4(16) . . . . ?
O5 C11 C12 C13 179.8(10) . . . . ?
C10 C11 C12 O6 179.1(9) . . . . ?
O5 C11 C12 O6 -2.5(14) . . . . ?
C15 C16 C17 O7 -177.7(10) . . . . ?
C14 C16 C17 O7 2.5(18) . . . . ?
C15 C16 C17 C18 -1.2(18) . . . . ?
C14 C16 C17 C18 179.0(11) . . . . ?
C19 C18 C17 C16 2.1(19) . . . . ?
O8 C18 C17 C16 -177.5(11) . . . . ?
C19 C18 C17 O7 178.8(10) . . . . ?
O8 C18 C17 O7 -0.8(17) . . . . ?
C22 C23 C24 O10 177.2(8) . . . . ?
C21 C23 C24 O10 -3.6(14) . . . . ?
C22 C23 C24 C25 -2.4(14) . . . . ?
C21 C23 C24 C25 176.9(9) . . . . ?
O11 C25 C24 O10 1.1(13) . . . . ?
C26 C25 C24 O10 -177.4(8) . . . . ?
O11 C25 C24 C23 -179.3(8) . . . . ?
C26 C25 C24 C23 2.2(15) . . . . ?
O2 C4 C3 O1 -1.8(14) . . . . ?
C5 C4 C3 O1 178.9(9) . . . . ?
O2 C4 C3 C2 -179.4(9) . . . . ?
C5 C4 C3 C2 1.4(15) . . . . ?
C1 C2 C3 C4 -1.0(15) . . . . ?
C28 C2 C3 C4 -179.8(9) . . . . ?
C1 C2 C3 O1 -178.6(8) . . . . ?
C28 C2 C3 O1 2.6(14) . . . . ?
C29 C30 C31 O13 58.9(12) . . . . ?
O5 C11 C10 C9 -177.9(9) . . . . ?
C12 C11 C10 C9 0.5(16) . . . . ?
O5 C11 C10 O4 2.0(15) . . . . ?
C12 C11 C10 O4 -179.7(8) . . . . ?
C8 C9 C10 C11 -0.2(15) . . . . ?
C7 C9 C10 C11 176.3(9) . . . . ?
C8 C9 C10 O4 179.9(8) . . . . ?
C7 C9 C10 O4 -3.6(14) . . . . ?
C27 C28 C38 C39 176.5(9) . . . . ?
C2 C28 C38 C39 -56.9(11) . . . . ?
C28 C38 C39 C40 -175.0(11) . . . . ?
C23 C21 C35 C36 -177.4(9) . . . . ?
C20 C21 C35 C36 54.9(12) . . . . ?
C38 C39 C40 O16 -55.1(15) . . . . ?
C21 C35 C36 C37 -175.1(14) . . . . ?
O8 C18 C19 O9 1.6(16) . . . . ?
C17 C18 C19 O9 -178.1(10) . . . . ?
O8 C18 C19 C20 179.0(10) . . . . ?
C17 C18 C19 C20 -0.6(17) . . . . ?
C15 C20 C19 C18 -1.6(15) . . . . ?
C21 C20 C19 C18 -179.5(10) . . . . ?
C15 C20 C19 O9 175.9(9) . . . . ?
C21 C20 C19 O9 -2.1(14) . . . . ?
C16 C14 C32 C33 -62.1(12) . . . . ?
C13 C14 C32 C33 171.9(9) . . . . ?
C14 C32 C33 C34 157.3(11) . . . . ?
C35 C36 C37 O15 11(3) . . . . ?
C47 C46 C45 C44 169.4(10) . . . . ?
C48 C46 C45 C44 -64.3(13) . . . . ?
C41 C46 C45 C44 55.1(12) . . . . ?
C47 C46 C41 C42 -171.1(10) . . . . ?
C48 C46 C41 C42 68.6(12) . . . . ?
C45 C46 C41 C42 -53.3(12) . . . . ?
C46 C41 C42 C43 55.4(13) . . . . ?
C47 C46 C48 C49 80.0(15) . . . . ?
C41 C46 C48 C49 -164.4(12) . . . . ?
C45 C46 C48 C49 -45.2(15) . . . . ?
C48 C46 C47 N1 -73.3(12) . . . . ?
C41 C46 C47 N1 169.1(9) . . . . ?
C45 C46 C47 N1 52.9(12) . . . . ?
C46 C45 C44 C43 -58.7(14) . . . . ?
C46 C48 C49 O18 142.2(15) . . . . ?
C46 C48 C49 O17 -44(2) . . . . ?
C41 C42 C43 C44 -55.8(14) . . . . ?
C45 C44 C43 C42 58.4(15) . . . . ?
C32 C33 C34 O14 60.6(14) . . . . ?
